data_2217188
loop_
_publ_author_name
'Dean, Philip A. W.'
'Craig, Donald C.'
'Scudder, Marcia L.'
'Dance, Ian G.'

_publ_section_title
;
 Tetraphenylphosphonium hydrogen oxalate
;
_journal_coeditor_code LN2012
_journal_issue 1
_journal_name_full 'Acta Crystallographica Section E'
_journal_page_first o243
_journal_page_last o243
_journal_paper_doi 10.1107/S160053680706463X
_journal_volume 64
_journal_year 2008
_chemical_formula_iupac 'C24 H20 P +, C2 H O4 -'
_chemical_formula_moiety 'C24 H20 P +, C2 H O4 -'
_chemical_formula_sum 'C26 H21 O4 P'
_chemical_formula_weight 428.4
_chemical_name_systematic
;
Tetraphenylphosphonium hydrogen oxalate
;
_space_group_IT_number 2
_symmetry_cell_setting triclinic
_symmetry_space_group_name_Hall '-P 1'
_symmetry_space_group_name_H-M 'P -1'
_cell_angle_alpha 78.49(3)
_cell_angle_beta 88.37(2)
_cell_angle_gamma 75.13(3)
_cell_formula_units_Z 4
_cell_length_a 9.517(5)
_cell_length_b 10.860(7)
_cell_length_c 22.032(9)
_cell_measurement_reflns_used 10
_cell_measurement_temperature 294
_cell_measurement_theta_max 11
_cell_measurement_theta_min 10
_cell_volume 2156(2)
_computing_cell_refinement CAD-4
_computing_data_collection 'CAD-4 (Schagen <i>et al</i>., 1989)'
_computing_data_reduction 'Local program'
_computing_molecular_graphics
;
ORTEPII (Johnson, 1976) and CrystalMaker (CrystalMaker Software,
2005)
;
_computing_publication_material 'Local programs'
_computing_structure_refinement 'RAELS (Rae, 2000)'
_computing_structure_solution 'SIR92 (Altomare <i>et al.</i>,  1994)'
_diffrn_measured_fraction_theta_full 1.00
_diffrn_measured_fraction_theta_max 1.00
_diffrn_measurement_device_type 'Nonius CAD-4'
_diffrn_measurement_method \w--2\q
_diffrn_radiation_type 'Mo K\a'
_diffrn_radiation_wavelength 0.71073
_diffrn_reflns_av_R_equivalents 0.019
_diffrn_reflns_limit_h_max 11
_diffrn_reflns_limit_h_min -11
_diffrn_reflns_limit_k_max 12
_diffrn_reflns_limit_k_min 0
_diffrn_reflns_limit_l_max 26
_diffrn_reflns_limit_l_min -26
_diffrn_reflns_number 8001
_diffrn_reflns_theta_full 25
_diffrn_reflns_theta_max 25
_diffrn_standards_decay_% 0
_diffrn_standards_interval_time 30
_diffrn_standards_number 1
_exptl_absorpt_coefficient_mu 0.152
_exptl_absorpt_correction_type none
_exptl_crystal_colour colourless
_exptl_crystal_density_diffrn 1.32
_exptl_crystal_density_method 'not measured'
_exptl_crystal_description plate
_exptl_crystal_F_000 896.0
_exptl_crystal_size_max 0.25
_exptl_crystal_size_mid 0.20
_exptl_crystal_size_min 0.05
_refine_diff_density_max 0.53
_refine_diff_density_min -0.91
_refine_ls_extinction_method none
_refine_ls_goodness_of_fit_ref 1.35
_refine_ls_hydrogen_treatment constr
_refine_ls_number_parameters 367
_refine_ls_number_reflns 4017
_refine_ls_number_restraints 0
_refine_ls_R_factor_gt 0.049
_refine_ls_shift/su_max 0.005
_refine_ls_structure_factor_coef F
_refine_ls_weighting_details 'w = 1/[\s^2^(F) + 0.0004F^2^]'
_refine_ls_weighting_scheme calc
_refine_ls_wR_factor_ref 0.053
_reflns_number_gt 4017
_reflns_number_total 7564
_reflns_threshold_expression I>2\s(I)
_cod_data_source_file ln2012.cif
_cod_data_source_block I
_cod_database_code 2217188

loop_
_symmetry_equiv_pos_site_id
_symmetry_equiv_pos_as_xyz
1 x,y,z
2 -x,-y,-z

loop_
_atom_site_type_symbol
_atom_site_label
_atom_site_fract_x
_atom_site_fract_y
_atom_site_fract_z
_atom_site_U_iso_or_equiv
_atom_site_adp_type
_atom_site_occupancy
P P1A 0.56052(10) 0.26506(10) 0.42012(5) 0.0398(3) Uani 1.0
C C1A 0.3737(4) 0.2877(4) 0.4413(2) 0.0430(10) Uani 1.0
C C2A 0.3320(4) 0.2991(4) 0.5014(2) 0.0560(10) Uani 1.0
C C3A 0.1873(4) 0.3192(5) 0.5165(2) 0.077(2) Uani 1.0
C C4A 0.0856(5) 0.3254(5) 0.4721(2) 0.083(2) Uani 1.0
C C5A 0.1249(4) 0.3135(5) 0.4121(2) 0.0720(10) Uani 1.0
C C6A 0.2688(4) 0.2955(4) 0.3967(2) 0.0520(10) Uani 1.0
C C7A 0.6704(4) 0.2379(4) 0.4888(2) 0.0432(9) Uani 1.0
C C8A 0.7397(4) 0.1130(4) 0.5184(2) 0.0572(9) Uani 1.0
C C9A 0.8159(5) 0.0945(5) 0.5737(2) 0.0730(10) Uani 1.0
C C10A 0.8248(5) 0.2010(5) 0.5978(2) 0.0720(10) Uani 1.0
C C11A 0.7578(4) 0.3250(5) 0.5680(2) 0.0650(10) Uani 1.0
C C12A 0.6801(4) 0.3443(4) 0.5135(2) 0.0519(8) Uani 1.0
C C13A 0.6152(4) 0.1255(4) 0.3853(2) 0.0430(10) Uani 1.0
C C14A 0.5276(5) 0.0419(4) 0.3840(2) 0.0600(10) Uani 1.0
C C15A 0.5776(5) -0.0671(4) 0.3577(2) 0.0750(10) Uani 1.0
C C16A 0.7157(5) -0.0936(4) 0.3343(2) 0.0690(10) Uani 1.0
C C17A 0.8027(5) -0.0111(4) 0.3357(2) 0.0620(10) Uani 1.0
C C18A 0.7541(4) 0.0986(4) 0.3604(2) 0.0510(10) Uani 1.0
C C19A 0.5877(4) 0.4074(3) 0.3689(2) 0.0393(8) Uani 1.0
C C20A 0.7254(4) 0.4290(4) 0.3649(2) 0.0523(8) Uani 1.0
C C21A 0.7506(5) 0.5365(4) 0.3247(2) 0.0647(8) Uani 1.0
C C22A 0.6379(5) 0.6222(4) 0.2887(2) 0.0620(10) Uani 1.0
C C23A 0.5005(5) 0.6014(4) 0.2915(2) 0.0600(10) Uani 1.0
C C24A 0.4742(4) 0.4935(4) 0.3315(2) 0.0495(8) Uani 1.0
P P1B 0.55487(11) 0.69137(10) 0.07479(5) 0.0416(3) Uani 1.0
C C1B 0.3754(4) 0.7491(4) 0.0402(2) 0.0460(10) Uani 1.0
C C2B 0.2553(4) 0.7702(4) 0.0779(2) 0.0600(10) Uani 1.0
C C3B 0.1184(5) 0.8189(5) 0.0504(3) 0.0790(10) Uani 1.0
C C4B 0.0997(5) 0.8412(5) -0.0126(3) 0.083(2) Uani 1.0
C C5B 0.2181(5) 0.8167(4) -0.0501(2) 0.073(2) Uani 1.0
C C6B 0.3569(4) 0.7707(4) -0.0243(2) 0.0560(10) Uani 1.0
C C7B 0.6838(4) 0.6713(4) 0.0148(2) 0.0450(10) Uani 1.0
C C8B 0.7547(4) 0.5495(4) 0.0043(2) 0.0530(10) Uani 1.0
C C9B 0.8469(4) 0.5393(5) -0.0453(2) 0.0630(10) Uani 1.0
C C10B 0.8675(5) 0.6483(5) -0.0843(2) 0.0670(10) Uani 1.0
C C11B 0.7974(5) 0.7706(5) -0.0742(2) 0.0670(10) Uani 1.0
C C12B 0.7071(4) 0.7819(4) -0.0245(2) 0.0550(10) Uani 1.0
C C13B 0.5938(4) 0.8087(3) 0.1147(2) 0.0420(10) Uani 1.0
C C14B 0.4854(5) 0.8997(4) 0.1371(2) 0.0600(9) Uani 1.0
C C15B 0.5225(6) 0.9842(4) 0.1693(2) 0.0740(10) Uani 1.0
C C16B 0.6655(6) 0.9776(4) 0.1793(2) 0.0680(10) Uani 1.0
C C17B 0.7743(5) 0.8873(4) 0.1580(2) 0.0630(9) Uani 1.0
C C18B 0.7399(4) 0.8021(4) 0.1257(2) 0.0518(9) Uani 1.0
C C19B 0.5724(4) 0.5390(4) 0.1276(2) 0.0440(10) Uani 1.0
C C20B 0.7021(4) 0.4815(4) 0.1613(2) 0.0542(9) Uani 1.0
C C21B 0.7158(5) 0.3646(4) 0.2027(2) 0.0660(10) Uani 1.0
C C22B 0.6017(6) 0.3070(4) 0.2106(2) 0.0690(10) Uani 1.0
C C23B 0.4745(5) 0.3617(4) 0.1773(2) 0.0690(10) Uani 1.0
C C24B 0.4590(4) 0.4785(4) 0.1354(2) 0.0557(9) Uani 1.0
O O1C 0.1627(3) 0.7471(3) 0.21920(10) 0.0695(9) Uani 1.0
O O2C 0.0122(4) 0.7022(3) 0.2938(2) 0.0820(10) Uani 1.0
O O3C 0.0257(4) 0.5591(3) 0.1787(2) 0.0810(10) Uani 1.0
O O4C 0.1584(4) 0.4521(3) 0.26190(10) 0.0750(9) Uani 1.0
C C1C 0.0866(4) 0.6785(4) 0.2494(2) 0.0460(10) Uani 1.0
C C2C 0.0862(4) 0.5568(4) 0.2260(2) 0.0430(10) Uani 1.0
O O1D 0.1842(4) 0.2373(3) 0.2314(2) 0.0850(10) Uani 1.0
O O2D 0.0341(4) 0.1848(3) 0.3038(2) 0.0900(10) Uani 1.0
O O3D 0.0171(5) 0.0683(3) 0.1861(2) 0.1080(10) Uani 1.0
O O4D 0.1799(4) -0.0537(3) 0.25580(10) 0.0752(9) Uani 1.0
C C1D 0.1072(5) 0.1684(4) 0.2579(2) 0.0520(10) Uani 1.0
C C2D 0.0989(5) 0.0538(4) 0.2292(2) 0.0530(10) Uani 1.0
H HC2A 0.4068 0.2928 0.5336 0.059 Uani 1.0
H HC3A 0.1566 0.3291 0.5594 0.096 Uani 1.0
H HC4A -0.0190 0.3389 0.4834 0.107 Uani 1.0
H HC5A 0.0496 0.3178 0.3805 0.086 Uani 1.0
H HC6A 0.2983 0.2881 0.3534 0.054 Uani 1.0
H HC8A 0.7350 0.0369 0.5002 0.067 Uani 1.0
H HC9A 0.8644 0.0045 0.5961 0.097 Uani 1.0
H HC10A 0.8808 0.1872 0.6374 0.090 Uani 1.0
H HC11A 0.7652 0.4011 0.5857 0.081 Uani 1.0
H HC12A 0.6308 0.4345 0.4917 0.060 Uani 1.0
H HC14A 0.4285 0.0599 0.4020 0.074 Uani 1.0
H HC15A 0.5134 -0.1262 0.3557 0.102 Uani 1.0
H HC16A 0.7525 -0.1732 0.3163 0.084 Uani 1.0
H HC17A 0.9025 -0.0309 0.3185 0.077 Uani 1.0
H HC18A 0.8178 0.1588 0.3606 0.061 Uani 1.0
H HC20A 0.8072 0.3665 0.3913 0.065 Uani 1.0
H HC21A 0.8502 0.5516 0.3220 0.088 Uani 1.0
H HC22A 0.6556 0.7004 0.2601 0.075 Uani 1.0
H HC23A 0.4197 0.6641 0.2647 0.078 Uani 1.0
H HC24A 0.3749 0.4779 0.3334 0.062 Uani 1.0
H HC2B 0.2679 0.7505 0.1240 0.066 Uani 1.0
H HC3B 0.0315 0.8381 0.0769 0.102 Uani 1.0
H HC4B -0.0005 0.8755 -0.0316 0.105 Uani 1.0
H HC5B 0.2034 0.8322 -0.0961 0.090 Uani 1.0
H HC6B 0.4431 0.7530 -0.0512 0.061 Uani 1.0
H HC8B 0.7395 0.4695 0.0322 0.060 Uani 1.0
H HC9B 0.8991 0.4514 -0.0528 0.076 Uani 1.0
H HC10B 0.9335 0.6393 -0.1202 0.080 Uani 1.0
H HC11B 0.8121 0.8501 -0.1027 0.085 Uani 1.0
H HC12B 0.6577 0.8700 -0.0165 0.063 Uani 1.0
H HC14B 0.3808 0.9041 0.1299 0.077 Uani 1.0
H HC15B 0.4446 1.0502 0.1853 0.104 Uani 1.0
H HC16B 0.6915 1.0394 0.2024 0.083 Uani 1.0
H HC17B 0.8784 0.8834 0.1659 0.082 Uani 1.0
H HC18B 0.8187 0.7361 0.1102 0.065 Uani 1.0
H HC20B 0.7845 0.5239 0.1556 0.064 Uani 1.0
H HC21B 0.8088 0.3220 0.2270 0.085 Uani 1.0
H HC22B 0.6122 0.2236 0.2413 0.083 Uani 1.0
H HC23B 0.3932 0.3180 0.1831 0.089 Uani 1.0
H HC24B 0.3663 0.5191 0.1107 0.066 Uani 1.0
H H1O4C 0.1687 0.3663 0.2498 0.075 Uani 1.0
H H1O4D 0.1730 -0.1335 0.2412 0.075 Uani 1.0

loop_
_atom_site_aniso_label
_atom_site_aniso_U_11
_atom_site_aniso_U_22
_atom_site_aniso_U_33
_atom_site_aniso_U_12
_atom_site_aniso_U_13
_atom_site_aniso_U_23
_atom_site_aniso_type_symbol
P1A 0.0307(6) 0.0476(7) 0.0392(6) -0.0103(5) 0.0018(5) -0.0038(5) P
C1A 0.0330(10) 0.054(2) 0.0410(10) -0.0100(10) 0.0017(9) -0.0050(10) C
C2A 0.0380(10) 0.081(2) 0.0430(10) -0.0100(10) 0.0065(9) -0.009(2) C
C3A 0.0410(10) 0.127(3) 0.0560(10) -0.014(2) 0.0130(10) -0.016(2) C
C4A 0.0360(10) 0.140(4) 0.071(2) -0.0200(10) 0.0110(10) -0.020(2) C
C5A 0.0340(10) 0.113(3) 0.068(2) -0.0190(10) 0.0010(10) -0.019(2) C
C6A 0.0340(10) 0.072(2) 0.0510(10) -0.0130(10) -0.0010(10) -0.011(2) C
C7A 0.035(2) 0.055(2) 0.0380(10) -0.0100(10) 0.0050(10) -0.0060(10) C
C8A 0.052(2) 0.060(2) 0.0530(10) -0.0130(10) -0.0100(10) 0.0040(10) C
C9A 0.068(2) 0.086(2) 0.057(2) -0.020(2) -0.0190(10) 0.010(2) C
C10A 0.059(2) 0.109(3) 0.0470(10) -0.021(2) -0.0080(10) -0.010(2) C
C11A 0.047(2) 0.097(2) 0.054(2) -0.013(2) 0.0000(10) -0.030(2) C
C12A 0.0390(10) 0.0680(10) 0.0500(10) -0.0090(10) 0.0030(10) -0.0210(10) C
C13A 0.043(2) 0.0450(10) 0.039(2) -0.0120(10) 0.0040(10) -0.0010(10) C
C14A 0.063(2) 0.0570(10) 0.067(2) -0.0270(10) 0.0130(10) -0.0170(10) C
C15A 0.091(2) 0.061(2) 0.083(2) -0.031(2) 0.016(2) -0.0260(10) C
C16A 0.088(2) 0.0540(10) 0.062(2) -0.0090(10) 0.006(2) -0.015(2) C
C17A 0.062(2) 0.061(2) 0.054(2) -0.0010(10) 0.006(2) -0.013(2) C
C18A 0.0450(10) 0.0560(10) 0.047(2) -0.0080(10) 0.0070(10) -0.0070(10) C
C19A 0.0360(10) 0.0430(10) 0.0390(10) -0.0090(10) 0.0050(10) -0.0100(10) C
C20A 0.0450(10) 0.0620(10) 0.053(2) -0.0230(10) 0.0050(10) -0.0050(10) C
C21A 0.069(2) 0.073(2) 0.059(2) -0.039(2) 0.0070(10) -0.0030(10) C
C22A 0.087(2) 0.0560(10) 0.047(2) -0.031(2) 0.007(2) -0.0060(10) C
C23A 0.073(2) 0.0490(10) 0.051(2) -0.0130(10) -0.001(2) -0.0010(10) C
C24A 0.0470(10) 0.0470(10) 0.0480(10) -0.0060(10) -0.0010(10) -0.0030(10) C
P1B 0.0391(6) 0.0445(7) 0.0407(6) -0.0095(5) -0.0008(5) -0.0084(5) P
C1B 0.0420(10) 0.043(2) 0.050(2) -0.0130(10) -0.0010(10) -0.0020(10) C
C2B 0.0400(10) 0.062(2) 0.0740(10) -0.0120(10) 0.0070(10) -0.010(2) C
C3B 0.0410(10) 0.075(2) 0.116(3) -0.0100(10) -0.0030(10) -0.010(2) C
C4B 0.0550(10) 0.067(2) 0.120(3) -0.0160(10) -0.0300(10) 0.006(2) C
C5B 0.072(2) 0.063(2) 0.080(2) -0.027(2) -0.033(2) 0.012(2) C
C6B 0.0610(10) 0.054(2) 0.051(2) -0.0220(10) -0.0130(10) 0.0040(10) C
C7B 0.040(2) 0.053(2) 0.0450(10) -0.0120(10) -0.0020(10) -0.0150(10) C
C8B 0.0450(10) 0.0610(10) 0.0560(10) -0.0090(10) 0.0010(10) -0.0250(10) C
C9B 0.046(2) 0.088(2) 0.059(2) -0.009(2) 0.0020(10) -0.035(2) C
C10B 0.046(2) 0.108(3) 0.050(2) -0.018(2) 0.0040(10) -0.027(2) C
C11B 0.056(2) 0.093(2) 0.0530(10) -0.023(2) 0.0080(10) -0.010(2) C
C12B 0.0510(10) 0.0640(10) 0.0510(10) -0.0180(10) 0.0040(10) -0.0090(10) C
C13B 0.050(2) 0.039(2) 0.035(2) -0.0110(10) 0.0020(10) -0.0040(10) C
C14B 0.0640(10) 0.054(2) 0.064(2) -0.0080(10) 0.0040(10) -0.0270(10) C
C15B 0.092(2) 0.061(2) 0.076(2) -0.013(2) -0.001(2) -0.035(2) C
C16B 0.101(2) 0.053(2) 0.055(2) -0.026(2) -0.012(2) -0.013(2) C
C17B 0.0780(10) 0.058(2) 0.058(2) -0.029(2) -0.012(2) -0.0080(10) C
C18B 0.0550(10) 0.052(2) 0.051(2) -0.0190(10) -0.0030(10) -0.0090(10) C
C19B 0.045(2) 0.0420(10) 0.043(2) -0.0060(10) -0.0040(10) -0.0120(10) C
C20B 0.057(2) 0.0470(10) 0.052(2) -0.0010(10) -0.0150(10) -0.0080(10) C
C21B 0.089(2) 0.0470(10) 0.053(2) 0.0000(10) -0.017(2) -0.0070(10) C
C22B 0.111(3) 0.0450(10) 0.048(2) -0.0140(10) -0.002(2) -0.0090(10) C
C23B 0.095(2) 0.0550(10) 0.060(2) -0.029(2) 0.005(2) -0.0090(10) C
C24B 0.061(2) 0.0520(10) 0.057(2) -0.0200(10) 0.0000(10) -0.0100(10) C
O1C 0.092(2) 0.049(2) 0.078(2) -0.033(2) 0.033(2) -0.023(2) O
O2C 0.097(3) 0.088(3) 0.088(3) -0.046(2) 0.042(2) -0.056(2) O
O3C 0.097(3) 0.065(2) 0.079(2) -0.002(2) -0.040(2) -0.028(2) O
O4C 0.122(3) 0.036(2) 0.066(2) -0.020(2) -0.030(2) -0.004(2) O
C1C 0.044(3) 0.044(3) 0.050(3) -0.006(2) -0.002(2) -0.017(2) C
C2C 0.043(2) 0.046(3) 0.044(3) -0.014(2) -0.001(2) -0.014(2) C
O1D 0.129(3) 0.059(2) 0.087(3) -0.057(2) 0.039(2) -0.024(2) O
O2D 0.106(3) 0.093(3) 0.096(3) -0.051(2) 0.037(2) -0.049(2) O
O3D 0.154(4) 0.076(3) 0.100(3) -0.042(2) -0.059(3) -0.005(2) O
O4D 0.098(2) 0.041(2) 0.084(2) -0.010(2) -0.012(2) -0.015(2) O
C1D 0.065(3) 0.043(3) 0.049(3) -0.019(2) -0.001(2) -0.005(2) C
C2D 0.064(3) 0.046(3) 0.049(3) -0.023(2) 0.000(2) 0.000(2) C

loop_
_geom_angle_atom_site_label_1
_geom_angle_atom_site_label_2
_geom_angle_atom_site_label_3
_geom_angle_site_symmetry_1
_geom_angle_site_symmetry_2
_geom_angle_site_symmetry_3
_geom_angle
_geom_angle_publ_flag
C1A P1A C7A 1_555 1_555 1_555 108.9(2) no
C1A P1A C13A 1_555 1_555 1_555 109.4(2) no
C1A P1A C19A 1_555 1_555 1_555 110.8(2) no
C7A P1A C13A 1_555 1_555 1_555 108.7(2) no
C7A P1A C19A 1_555 1_555 1_555 107.9(2) no
C13A P1A C19A 1_555 1_555 1_555 111.1(2) no
P1A C1A C2A 1_555 1_555 1_555 120.8(3) no
P1A C1A C6A 1_555 1_555 1_555 119.5(3) no
C2A C1A C6A 1_555 1_555 1_555 119.7(3) no
C1A C2A C3A 1_555 1_555 1_555 120.0(4) no
C1A C2A HC2A 1_555 1_555 1_555 120.0 no
C3A C2A HC2A 1_555 1_555 1_555 120.0 no
C2A C3A C4A 1_555 1_555 1_555 119.5(4) no
C2A C3A HC3A 1_555 1_555 1_555 120.2 no
C4A C3A HC3A 1_555 1_555 1_555 120.2 no
C3A C4A C5A 1_555 1_555 1_555 121.5(4) no
C3A C4A HC4A 1_555 1_555 1_555 119.3 no
C5A C4A HC4A 1_555 1_555 1_555 119.3 no
C4A C5A C6A 1_555 1_555 1_555 119.1(4) no
C4A C5A HC5A 1_555 1_555 1_555 120.4 no
C6A C5A HC5A 1_555 1_555 1_555 120.4 no
C1A C6A C5A 1_555 1_555 1_555 120.2(4) no
C1A C6A HC6A 1_555 1_555 1_555 119.9 no
C5A C6A HC6A 1_555 1_555 1_555 119.9 no
P1A C7A C8A 1_555 1_555 1_555 120.6(3) no
P1A C7A C12A 1_555 1_555 1_555 119.1(3) no
C8A C7A C12A 1_555 1_555 1_555 120.3(4) no
C7A C8A C9A 1_555 1_555 1_555 119.3(4) no
C7A C8A HC8A 1_555 1_555 1_555 120.3 no
C9A C8A HC8A 1_555 1_555 1_555 120.3 no
C8A C9A C10A 1_555 1_555 1_555 119.9(4) no
C8A C9A HC9A 1_555 1_555 1_555 120.1 no
C10A C9A HC9A 1_555 1_555 1_555 120.1 no
C9A C10A C11A 1_555 1_555 1_555 120.8(4) no
C9A C10A HC10A 1_555 1_555 1_555 119.6 no
C11A C10A HC10A 1_555 1_555 1_555 119.6 no
C10A C11A C12A 1_555 1_555 1_555 119.7(4) no
C10A C11A HC11A 1_555 1_555 1_555 120.1 no
C12A C11A HC11A 1_555 1_555 1_555 120.1 no
C7A C12A C11A 1_555 1_555 1_555 120.0(4) no
C7A C12A HC12A 1_555 1_555 1_555 120.0 no
C11A C12A HC12A 1_555 1_555 1_555 120.0 no
P1A C13A C14A 1_555 1_555 1_555 122.6(3) no
P1A C13A C18A 1_555 1_555 1_555 118.0(3) no
C14A C13A C18A 1_555 1_555 1_555 119.4(4) no
C13A C14A C15A 1_555 1_555 1_555 120.0(4) no
C13A C14A HC14A 1_555 1_555 1_555 120.0 no
C15A C14A HC14A 1_555 1_555 1_555 120.0 no
C14A C15A C16A 1_555 1_555 1_555 119.9(4) no
C14A C15A HC15A 1_555 1_555 1_555 120.0 no
C16A C15A HC15A 1_555 1_555 1_555 120.0 no
C15A C16A C17A 1_555 1_555 1_555 120.2(4) no
C15A C16A HC16A 1_555 1_555 1_555 119.9 no
C17A C16A HC16A 1_555 1_555 1_555 119.9 no
C16A C17A C18A 1_555 1_555 1_555 120.7(4) no
C16A C17A HC17A 1_555 1_555 1_555 119.6 no
C18A C17A HC17A 1_555 1_555 1_555 119.6 no
C13A C18A C17A 1_555 1_555 1_555 119.8(4) no
C13A C18A HC18A 1_555 1_555 1_555 120.1 no
C17A C18A HC18A 1_555 1_555 1_555 120.1 no
P1A C19A C20A 1_555 1_555 1_555 119.1(3) no
P1A C19A C24A 1_555 1_555 1_555 121.1(3) no
C20A C19A C24A 1_555 1_555 1_555 119.7(4) no
C19A C20A C21A 1_555 1_555 1_555 120.5(4) no
C19A C20A HC20A 1_555 1_555 1_555 119.8 no
C21A C20A HC20A 1_555 1_555 1_555 119.8 no
C20A C21A C22A 1_555 1_555 1_555 119.6(4) no
C20A C21A HC21A 1_555 1_555 1_555 120.2 no
C22A C21A HC21A 1_555 1_555 1_555 120.2 no
C21A C22A C23A 1_555 1_555 1_555 120.7(4) no
C21A C22A HC22A 1_555 1_555 1_555 119.7 no
C23A C22A HC22A 1_555 1_555 1_555 119.7 no
C22A C23A C24A 1_555 1_555 1_555 120.2(4) no
C22A C23A HC23A 1_555 1_555 1_555 119.9 no
C24A C23A HC23A 1_555 1_555 1_555 119.9 no
C19A C24A C23A 1_555 1_555 1_555 119.3(4) no
C19A C24A HC24A 1_555 1_555 1_555 120.3 no
C23A C24A HC24A 1_555 1_555 1_555 120.3 no
C1B P1B C7B 1_555 1_555 1_555 108.7(2) no
C1B P1B C13B 1_555 1_555 1_555 110.6(2) no
C1B P1B C19B 1_555 1_555 1_555 110.3(2) no
C7B P1B C13B 1_555 1_555 1_555 107.4(2) no
C7B P1B C19B 1_555 1_555 1_555 109.8(2) no
C13B P1B C19B 1_555 1_555 1_555 110.0(2) no
P1B C1B C2B 1_555 1_555 1_555 119.5(3) no
P1B C1B C6B 1_555 1_555 1_555 120.0(3) no
C2B C1B C6B 1_555 1_555 1_555 120.4(4) no
C1B C2B C3B 1_555 1_555 1_555 118.7(4) no
C1B C2B HC2B 1_555 1_555 1_555 120.6 no
C3B C2B HC2B 1_555 1_555 1_555 120.6 no
C2B C3B C4B 1_555 1_555 1_555 121.0(5) no
C2B C3B HC3B 1_555 1_555 1_555 119.5 no
C4B C3B HC3B 1_555 1_555 1_555 119.5 no
C3B C4B C5B 1_555 1_555 1_555 120.4(4) no
C3B C4B HC4B 1_555 1_555 1_555 119.8 no
C5B C4B HC4B 1_555 1_555 1_555 119.8 no
C4B C5B C6B 1_555 1_555 1_555 120.0(4) no
C4B C5B HC5B 1_555 1_555 1_555 120.0 no
C6B C5B HC5B 1_555 1_555 1_555 120.0 no
C1B C6B C5B 1_555 1_555 1_555 119.2(4) no
C1B C6B HC6B 1_555 1_555 1_555 120.4 no
C5B C6B HC6B 1_555 1_555 1_555 120.4 no
P1B C7B C8B 1_555 1_555 1_555 121.6(3) no
P1B C7B C12B 1_555 1_555 1_555 118.9(3) no
C8B C7B C12B 1_555 1_555 1_555 119.5(4) no
C7B C8B C9B 1_555 1_555 1_555 119.4(4) no
C7B C8B HC8B 1_555 1_555 1_555 120.3 no
C9B C8B HC8B 1_555 1_555 1_555 120.3 no
C8B C9B C10B 1_555 1_555 1_555 120.8(4) no
C8B C9B HC9B 1_555 1_555 1_555 119.6 no
C10B C9B HC9B 1_555 1_555 1_555 119.6 no
C9B C10B C11B 1_555 1_555 1_555 120.3(4) no
C9B C10B HC10B 1_555 1_555 1_555 119.8 no
C11B C10B HC10B 1_555 1_555 1_555 119.8 no
C10B C11B C12B 1_555 1_555 1_555 119.4(4) no
C10B C11B HC11B 1_555 1_555 1_555 120.3 no
C12B C11B HC11B 1_555 1_555 1_555 120.3 no
C7B C12B C11B 1_555 1_555 1_555 120.6(4) no
C7B C12B HC12B 1_555 1_555 1_555 119.7 no
C11B C12B HC12B 1_555 1_555 1_555 119.7 no
P1B C13B C14B 1_555 1_555 1_555 122.6(3) no
P1B C13B C18B 1_555 1_555 1_555 117.7(3) no
C14B C13B C18B 1_555 1_555 1_555 119.7(4) no
C13B C14B C15B 1_555 1_555 1_555 119.8(4) no
C13B C14B HC14B 1_555 1_555 1_555 120.1 no
C15B C14B HC14B 1_555 1_555 1_555 120.1 no
C14B C15B C16B 1_555 1_555 1_555 120.0(4) no
C14B C15B HC15B 1_555 1_555 1_555 120.0 no
C16B C15B HC15B 1_555 1_555 1_555 120.0 no
C15B C16B C17B 1_555 1_555 1_555 121.0(4) no
C15B C16B HC16B 1_555 1_555 1_555 119.5 no
C17B C16B HC16B 1_555 1_555 1_555 119.5 no
C16B C17B C18B 1_555 1_555 1_555 120.0(4) no
C16B C17B HC17B 1_555 1_555 1_555 120.0 no
C18B C17B HC17B 1_555 1_555 1_555 120.0 no
C13B C18B C17B 1_555 1_555 1_555 119.5(4) no
C13B C18B HC18B 1_555 1_555 1_555 120.2 no
C17B C18B HC18B 1_555 1_555 1_555 120.2 no
P1B C19B C20B 1_555 1_555 1_555 118.9(3) no
P1B C19B C24B 1_555 1_555 1_555 121.2(3) no
C20B C19B C24B 1_555 1_555 1_555 119.9(4) no
C19B C20B C21B 1_555 1_555 1_555 119.2(4) no
C19B C20B HC20B 1_555 1_555 1_555 120.4 no
C21B C20B HC20B 1_555 1_555 1_555 120.4 no
C20B C21B C22B 1_555 1_555 1_555 120.1(4) no
C20B C21B HC21B 1_555 1_555 1_555 119.9 no
C22B C21B HC21B 1_555 1_555 1_555 119.9 no
C21B C22B C23B 1_555 1_555 1_555 121.2(4) no
C21B C22B HC22B 1_555 1_555 1_555 119.4 no
C23B C22B HC22B 1_555 1_555 1_555 119.4 no
C22B C23B C24B 1_555 1_555 1_555 119.5(4) no
C22B C23B HC23B 1_555 1_555 1_555 120.3 no
C24B C23B HC23B 1_555 1_555 1_555 120.3 no
C19B C24B C23B 1_555 1_555 1_555 120.0(4) no
C19B C24B HC24B 1_555 1_555 1_555 120.0 no
C23B C24B HC24B 1_555 1_555 1_555 120.0 no
C2C O4C H1O4C 1_555 1_555 1_555 119.3 no
O1C C1C O2C 1_555 1_555 1_555 126.6(4) no
O1C C1C C2C 1_555 1_555 1_555 115.1(4) no
O2C C1C C2C 1_555 1_555 1_555 118.3(4) no
O3C C2C O4C 1_555 1_555 1_555 124.3(4) no
O3C C2C C1C 1_555 1_555 1_555 122.8(4) no
O4C C2C C1C 1_555 1_555 1_555 112.9(3) no
C2D O4D H1O4D 1_555 1_555 1_555 117.7 no
O1D C1D O2D 1_555 1_555 1_555 126.8(4) no
O1D C1D C2D 1_555 1_555 1_555 116.2(4) no
O2D C1D C2D 1_555 1_555 1_555 117.0(4) no
O3D C2D O4D 1_555 1_555 1_555 124.9(4) no
O3D C2D C1D 1_555 1_555 1_555 120.9(4) no
O4D C2D C1D 1_555 1_555 1_555 114.1(4) no

loop_
_geom_bond_atom_site_label_1
_geom_bond_atom_site_label_2
_geom_bond_site_symmetry_1
_geom_bond_site_symmetry_2
_geom_bond_distance
_geom_bond_publ_flag
P1A C1A 1_555 1_555 1.792(4) no
P1A C7A 1_555 1_555 1.795(4) no
P1A C13A 1_555 1_555 1.786(4) no
P1A C19A 1_555 1_555 1.796(4) no
C1A C2A 1_555 1_555 1.391(5) no
C1A C6A 1_555 1_555 1.397(5) no
C2A C3A 1_555 1_555 1.379(5) no
C2A HC2A 1_555 1_555 1.000 no
C3A C4A 1_555 1_555 1.375(6) no
C3A HC3A 1_555 1_555 1.000 no
C4A C5A 1_555 1_555 1.385(6) no
C4A HC4A 1_555 1_555 1.000 no
C5A C6A 1_555 1_555 1.376(5) no
C5A HC5A 1_555 1_555 1.000 no
C6A HC6A 1_555 1_555 1.000 no
C7A C8A 1_555 1_555 1.383(5) no
C7A C12A 1_555 1_555 1.396(5) no
C8A C9A 1_555 1_555 1.389(5) no
C8A HC8A 1_555 1_555 1.000 no
C9A C10A 1_555 1_555 1.387(6) no
C9A HC9A 1_555 1_555 1.000 no
C10A C11A 1_555 1_555 1.372(6) no
C10A HC10A 1_555 1_555 1.000 no
C11A C12A 1_555 1_555 1.380(5) no
C11A HC11A 1_555 1_555 1.000 no
C12A HC12A 1_555 1_555 1.000 no
C13A C14A 1_555 1_555 1.386(5) no
C13A C18A 1_555 1_555 1.399(5) no
C14A C15A 1_555 1_555 1.390(5) no
C14A HC14A 1_555 1_555 1.000 no
C15A C16A 1_555 1_555 1.379(6) no
C15A HC15A 1_555 1_555 1.000 no
C16A C17A 1_555 1_555 1.372(6) no
C16A HC16A 1_555 1_555 1.000 no
C17A C18A 1_555 1_555 1.376(5) no
C17A HC17A 1_555 1_555 1.000 no
C18A HC18A 1_555 1_555 1.000 no
C19A C20A 1_555 1_555 1.387(5) no
C19A C24A 1_555 1_555 1.394(5) no
C20A C21A 1_555 1_555 1.387(5) no
C20A HC20A 1_555 1_555 1.000 no
C21A C22A 1_555 1_555 1.375(6) no
C21A HC21A 1_555 1_555 1.000 no
C22A C23A 1_555 1_555 1.380(6) no
C22A HC22A 1_555 1_555 1.000 no
C23A C24A 1_555 1_555 1.393(5) no
C23A HC23A 1_555 1_555 1.000 no
C24A HC24A 1_555 1_555 1.000 no
P1B C1B 1_555 1_555 1.796(4) no
P1B C7B 1_555 1_555 1.784(4) no
P1B C13B 1_555 1_555 1.800(4) no
P1B C19B 1_555 1_555 1.795(4) no
C1B C2B 1_555 1_555 1.392(5) no
C1B C6B 1_555 1_555 1.401(5) no
C2B C3B 1_555 1_555 1.382(6) no
C2B HC2B 1_555 1_555 1.000 no
C3B C4B 1_555 1_555 1.369(7) no
C3B HC3B 1_555 1_555 1.000 no
C4B C5B 1_555 1_555 1.380(7) no
C4B HC4B 1_555 1_555 1.000 no
C5B C6B 1_555 1_555 1.382(5) no
C5B HC5B 1_555 1_555 1.000 no
C6B HC6B 1_555 1_555 1.000 no
C7B C8B 1_555 1_555 1.384(5) no
C7B C12B 1_555 1_555 1.397(5) no
C8B C9B 1_555 1_555 1.387(5) no
C8B HC8B 1_555 1_555 1.000 no
C9B C10B 1_555 1_555 1.371(6) no
C9B HC9B 1_555 1_555 1.000 no
C10B C11B 1_555 1_555 1.383(6) no
C10B HC10B 1_555 1_555 1.000 no
C11B C12B 1_555 1_555 1.378(5) no
C11B HC11B 1_555 1_555 1.000 no
C12B HC12B 1_555 1_555 1.000 no
C13B C14B 1_555 1_555 1.388(5) no
C13B C18B 1_555 1_555 1.399(5) no
C14B C15B 1_555 1_555 1.383(5) no
C14B HC14B 1_555 1_555 1.000 no
C15B C16B 1_555 1_555 1.366(6) no
C15B HC15B 1_555 1_555 1.000 no
C16B C17B 1_555 1_555 1.374(6) no
C16B HC16B 1_555 1_555 1.000 no
C17B C18B 1_555 1_555 1.379(5) no
C17B HC17B 1_555 1_555 1.000 no
C18B HC18B 1_555 1_555 1.000 no
C19B C20B 1_555 1_555 1.391(5) no
C19B C24B 1_555 1_555 1.391(5) no
C20B C21B 1_555 1_555 1.386(5) no
C20B HC20B 1_555 1_555 1.000 no
C21B C22B 1_555 1_555 1.377(6) no
C21B HC21B 1_555 1_555 1.000 no
C22B C23B 1_555 1_555 1.365(6) no
C22B HC22B 1_555 1_555 1.000 no
C23B C24B 1_555 1_555 1.389(5) no
C23B HC23B 1_555 1_555 1.000 no
C24B HC24B 1_555 1_555 1.000 no
O1C C1C 1_555 1_555 1.254(4) no
O2C C1C 1_555 1_555 1.222(4) no
O3C C2C 1_555 1_555 1.198(4) no
O4C C2C 1_555 1_555 1.290(4) no
O4C H1O4C 1_555 1_555 1.000 no
C1C C2C 1_555 1_555 1.513(5) no
O1D C1D 1_555 1_555 1.233(5) no
O2D C1D 1_555 1_555 1.226(5) no
O3D C2D 1_555 1_555 1.205(5) no
O4D C2D 1_555 1_555 1.262(5) no
O4D H1O4D 1_555 1_555 1.000 no
C1D C2D 1_555 1_555 1.524(6) no

loop_
_geom_hbond_atom_site_label_D
_geom_hbond_atom_site_label_H
_geom_hbond_atom_site_label_A
_geom_hbond_site_symmetry_A
_geom_hbond_distance_DH
_geom_hbond_distance_HA
_geom_hbond_distance_DA
_geom_hbond_angle_DHA
O4C H1O4C O1D 1_555 1.00 1.51 2.505(2) 180
O4D H1O4D O1C 1_545 1.00 1.50 2.500(2) 180

loop_
_geom_torsion_atom_site_label_1
_geom_torsion_atom_site_label_2
_geom_torsion_atom_site_label_3
_geom_torsion_atom_site_label_4
_geom_torsion_site_symmetry_1
_geom_torsion_site_symmetry_2
_geom_torsion_site_symmetry_3
_geom_torsion_site_symmetry_4
_geom_torsion
_geom_torsion_publ_flag
C7A P1A C1A C2A 1_555 1_555 1_555 1_555 8.2(4) no
C7A P1A C1A C6A 1_555 1_555 1_555 1_555 -172.6(3) no
C13A P1A C1A C2A 1_555 1_555 1_555 1_555 126.8(3) no
C13A P1A C1A C6A 1_555 1_555 1_555 1_555 -54.0(4) no
C19A P1A C1A C2A 1_555 1_555 1_555 1_555 -110.3(3) no
C19A P1A C1A C6A 1_555 1_555 1_555 1_555 68.9(4) no
C1A P1A C7A C8A 1_555 1_555 1_555 1_555 97.2(3) no
C1A P1A C7A C12A 1_555 1_555 1_555 1_555 -80.2(3) no
C13A P1A C7A C8A 1_555 1_555 1_555 1_555 -21.9(4) no
C13A P1A C7A C12A 1_555 1_555 1_555 1_555 160.7(3) no
C19A P1A C7A C8A 1_555 1_555 1_555 1_555 -142.4(3) no
C19A P1A C7A C12A 1_555 1_555 1_555 1_555 40.2(3) no
C1A P1A C13A C14A 1_555 1_555 1_555 1_555 -7.9(4) no
C1A P1A C13A C18A 1_555 1_555 1_555 1_555 174.2(3) no
C7A P1A C13A C14A 1_555 1_555 1_555 1_555 110.9(3) no
C7A P1A C13A C18A 1_555 1_555 1_555 1_555 -67.0(3) no
C19A P1A C13A C14A 1_555 1_555 1_555 1_555 -130.6(3) no
C19A P1A C13A C18A 1_555 1_555 1_555 1_555 51.5(3) no
C1A P1A C19A C20A 1_555 1_555 1_555 1_555 156.9(3) no
C1A P1A C19A C24A 1_555 1_555 1_555 1_555 -25.5(4) no
C7A P1A C19A C20A 1_555 1_555 1_555 1_555 37.8(4) no
C7A P1A C19A C24A 1_555 1_555 1_555 1_555 -144.6(3) no
C13A P1A C19A C20A 1_555 1_555 1_555 1_555 -81.2(3) no
C13A P1A C19A C24A 1_555 1_555 1_555 1_555 96.4(3) no
P1A C1A C2A C3A 1_555 1_555 1_555 1_555 178.7(4) no
P1A C1A C2A HC2A 1_555 1_555 1_555 1_555 -1.3 no
C6A C1A C2A C3A 1_555 1_555 1_555 1_555 -0.5(6) no
C6A C1A C2A HC2A 1_555 1_555 1_555 1_555 179.5 no
P1A C1A C6A C5A 1_555 1_555 1_555 1_555 -179.7(3) no
P1A C1A C6A HC6A 1_555 1_555 1_555 1_555 0.3 no
C2A C1A C6A C5A 1_555 1_555 1_555 1_555 -0.5(6) no
C2A C1A C6A HC6A 1_555 1_555 1_555 1_555 179.5 no
C1A C2A C3A C4A 1_555 1_555 1_555 1_555 1.2(7) no
C1A C2A C3A HC3A 1_555 1_555 1_555 1_555 -178.8 no
HC2A C2A C3A C4A 1_555 1_555 1_555 1_555 -178.8 no
HC2A C2A C3A HC3A 1_555 1_555 1_555 1_555 1.2 no
C2A C3A C4A C5A 1_555 1_555 1_555 1_555 -0.8(8) no
C2A C3A C4A HC4A 1_555 1_555 1_555 1_555 179.2 no
HC3A C3A C4A C5A 1_555 1_555 1_555 1_555 179.2 no
HC3A C3A C4A HC4A 1_555 1_555 1_555 1_555 -0.8 no
C3A C4A C5A C6A 1_555 1_555 1_555 1_555 -0.3(8) no
C3A C4A C5A HC5A 1_555 1_555 1_555 1_555 179.7 no
HC4A C4A C5A C6A 1_555 1_555 1_555 1_555 179.7 no
HC4A C4A C5A HC5A 1_555 1_555 1_555 1_555 -0.3 no
C4A C5A C6A C1A 1_555 1_555 1_555 1_555 0.9(7) no
C4A C5A C6A HC6A 1_555 1_555 1_555 1_555 -179.1 no
HC5A C5A C6A C1A 1_555 1_555 1_555 1_555 -179.1 no
HC5A C5A C6A HC6A 1_555 1_555 1_555 1_555 0.9 no
P1A C7A C8A C9A 1_555 1_555 1_555 1_555 -175.7(3) no
P1A C7A C8A HC8A 1_555 1_555 1_555 1_555 4.3 no
C12A C7A C8A C9A 1_555 1_555 1_555 1_555 1.7(6) no
C12A C7A C8A HC8A 1_555 1_555 1_555 1_555 -178.3 no
P1A C7A C12A C11A 1_555 1_555 1_555 1_555 176.6(3) no
P1A C7A C12A HC12A 1_555 1_555 1_555 1_555 -3.4 no
C8A C7A C12A C11A 1_555 1_555 1_555 1_555 -0.8(6) no
C8A C7A C12A HC12A 1_555 1_555 1_555 1_555 179.2 no
C7A C8A C9A C10A 1_555 1_555 1_555 1_555 -1.6(7) no
C7A C8A C9A HC9A 1_555 1_555 1_555 1_555 178.4 no
HC8A C8A C9A C10A 1_555 1_555 1_555 1_555 178.4 no
HC8A C8A C9A HC9A 1_555 1_555 1_555 1_555 -1.6 no
C8A C9A C10A C11A 1_555 1_555 1_555 1_555 0.7(7) no
C8A C9A C10A HC10A 1_555 1_555 1_555 1_555 -179.3 no
HC9A C9A C10A C11A 1_555 1_555 1_555 1_555 -179.3 no
HC9A C9A C10A HC10A 1_555 1_555 1_555 1_555 0.7 no
C9A C10A C11A C12A 1_555 1_555 1_555 1_555 0.2(7) no
C9A C10A C11A HC11A 1_555 1_555 1_555 1_555 -179.8 no
HC10A C10A C11A C12A 1_555 1_555 1_555 1_555 -179.8 no
HC10A C10A C11A HC11A 1_555 1_555 1_555 1_555 0.2 no
C10A C11A C12A C7A 1_555 1_555 1_555 1_555 -0.2(6) no
C10A C11A C12A HC12A 1_555 1_555 1_555 1_555 179.8 no
HC11A C11A C12A C7A 1_555 1_555 1_555 1_555 179.8 no
HC11A C11A C12A HC12A 1_555 1_555 1_555 1_555 -0.2 no
P1A C13A C14A C15A 1_555 1_555 1_555 1_555 -178.4(3) no
P1A C13A C14A HC14A 1_555 1_555 1_555 1_555 1.6 no
C18A C13A C14A C15A 1_555 1_555 1_555 1_555 -0.5(6) no
C18A C13A C14A HC14A 1_555 1_555 1_555 1_555 179.5 no
P1A C13A C18A C17A 1_555 1_555 1_555 1_555 177.2(3) no
P1A C13A C18A HC18A 1_555 1_555 1_555 1_555 -2.8 no
C14A C13A C18A C17A 1_555 1_555 1_555 1_555 -0.8(6) no
C14A C13A C18A HC18A 1_555 1_555 1_555 1_555 179.2 no
C13A C14A C15A C16A 1_555 1_555 1_555 1_555 1.7(7) no
C13A C14A C15A HC15A 1_555 1_555 1_555 1_555 -178.3 no
HC14A C14A C15A C16A 1_555 1_555 1_555 1_555 -178.3 no
HC14A C14A C15A HC15A 1_555 1_555 1_555 1_555 1.7 no
C14A C15A C16A C17A 1_555 1_555 1_555 1_555 -1.5(7) no
C14A C15A C16A HC16A 1_555 1_555 1_555 1_555 178.5 no
HC15A C15A C16A C17A 1_555 1_555 1_555 1_555 178.5 no
HC15A C15A C16A HC16A 1_555 1_555 1_555 1_555 -1.5 no
C15A C16A C17A C18A 1_555 1_555 1_555 1_555 0.3(7) no
C15A C16A C17A HC17A 1_555 1_555 1_555 1_555 -179.7 no
HC16A C16A C17A C18A 1_555 1_555 1_555 1_555 -179.7 no
HC16A C16A C17A HC17A 1_555 1_555 1_555 1_555 0.3 no
C16A C17A C18A C13A 1_555 1_555 1_555 1_555 0.9(6) no
C16A C17A C18A HC18A 1_555 1_555 1_555 1_555 -179.1 no
HC17A C17A C18A C13A 1_555 1_555 1_555 1_555 -179.1 no
HC17A C17A C18A HC18A 1_555 1_555 1_555 1_555 0.9 no
P1A C19A C20A C21A 1_555 1_555 1_555 1_555 178.5(3) no
P1A C19A C20A HC20A 1_555 1_555 1_555 1_555 -1.5 no
C24A C19A C20A C21A 1_555 1_555 1_555 1_555 0.9(6) no
C24A C19A C20A HC20A 1_555 1_555 1_555 1_555 -179.1 no
P1A C19A C24A C23A 1_555 1_555 1_555 1_555 -178.7(3) no
P1A C19A C24A HC24A 1_555 1_555 1_555 1_555 1.3 no
C20A C19A C24A C23A 1_555 1_555 1_555 1_555 -1.2(6) no
C20A C19A C24A HC24A 1_555 1_555 1_555 1_555 178.8 no
C19A C20A C21A C22A 1_555 1_555 1_555 1_555 0.1(7) no
C19A C20A C21A HC21A 1_555 1_555 1_555 1_555 -179.9 no
HC20A C20A C21A C22A 1_555 1_555 1_555 1_555 -179.9 no
HC20A C20A C21A HC21A 1_555 1_555 1_555 1_555 0.1 no
C20A C21A C22A C23A 1_555 1_555 1_555 1_555 -0.8(7) no
C20A C21A C22A HC22A 1_555 1_555 1_555 1_555 179.2 no
HC21A C21A C22A C23A 1_555 1_555 1_555 1_555 179.2 no
HC21A C21A C22A HC22A 1_555 1_555 1_555 1_555 -0.8 no
C21A C22A C23A C24A 1_555 1_555 1_555 1_555 0.5(7) no
C21A C22A C23A HC23A 1_555 1_555 1_555 1_555 -179.5 no
HC22A C22A C23A C24A 1_555 1_555 1_555 1_555 -179.5 no
HC22A C22A C23A HC23A 1_555 1_555 1_555 1_555 0.5 no
C22A C23A C24A C19A 1_555 1_555 1_555 1_555 0.4(6) no
C22A C23A C24A HC24A 1_555 1_555 1_555 1_555 -179.6 no
HC23A C23A C24A C19A 1_555 1_555 1_555 1_555 -179.6 no
HC23A C23A C24A HC24A 1_555 1_555 1_555 1_555 0.4 no
C7B P1B C1B C2B 1_555 1_555 1_555 1_555 178.9(3) no
C7B P1B C1B C6B 1_555 1_555 1_555 1_555 -0.1(4) no
C13B P1B C1B C2B 1_555 1_555 1_555 1_555 -63.4(4) no
C13B P1B C1B C6B 1_555 1_555 1_555 1_555 117.6(3) no
C19B P1B C1B C2B 1_555 1_555 1_555 1_555 58.5(4) no
C19B P1B C1B C6B 1_555 1_555 1_555 1_555 -120.5(3) no
C1B P1B C7B C8B 1_555 1_555 1_555 1_555 -105.3(3) no
C1B P1B C7B C12B 1_555 1_555 1_555 1_555 71.0(3) no
C13B P1B C7B C8B 1_555 1_555 1_555 1_555 135.0(3) no
C13B P1B C7B C12B 1_555 1_555 1_555 1_555 -48.7(3) no
C19B P1B C7B C8B 1_555 1_555 1_555 1_555 15.4(4) no
C19B P1B C7B C12B 1_555 1_555 1_555 1_555 -168.3(3) no
C1B P1B C13B C14B 1_555 1_555 1_555 1_555 24.5(4) no
C1B P1B C13B C18B 1_555 1_555 1_555 1_555 -158.6(3) no
C7B P1B C13B C14B 1_555 1_555 1_555 1_555 143.0(3) no
C7B P1B C13B C18B 1_555 1_555 1_555 1_555 -40.1(3) no
C19B P1B C13B C14B 1_555 1_555 1_555 1_555 -97.6(3) no
C19B P1B C13B C18B 1_555 1_555 1_555 1_555 79.3(3) no
C1B P1B C19B C20B 1_555 1_555 1_555 1_555 -177.1(3) no
C1B P1B C19B C24B 1_555 1_555 1_555 1_555 2.8(4) no
C7B P1B C19B C20B 1_555 1_555 1_555 1_555 63.1(3) no
C7B P1B C19B C24B 1_555 1_555 1_555 1_555 -117.0(3) no
C13B P1B C19B C20B 1_555 1_555 1_555 1_555 -54.8(3) no
C13B P1B C19B C24B 1_555 1_555 1_555 1_555 125.1(3) no
P1B C1B C2B C3B 1_555 1_555 1_555 1_555 177.8(3) no
P1B C1B C2B HC2B 1_555 1_555 1_555 1_555 -2.2 no
C6B C1B C2B C3B 1_555 1_555 1_555 1_555 -3.2(6) no
C6B C1B C2B HC2B 1_555 1_555 1_555 1_555 176.8 no
P1B C1B C6B C5B 1_555 1_555 1_555 1_555 -179.2(3) no
P1B C1B C6B HC6B 1_555 1_555 1_555 1_555 0.8 no
C2B C1B C6B C5B 1_555 1_555 1_555 1_555 1.8(6) no
C2B C1B C6B HC6B 1_555 1_555 1_555 1_555 -178.2 no
C1B C2B C3B C4B 1_555 1_555 1_555 1_555 2.6(7) no
C1B C2B C3B HC3B 1_555 1_555 1_555 1_555 -177.4 no
HC2B C2B C3B C4B 1_555 1_555 1_555 1_555 -177.4 no
HC2B C2B C3B HC3B 1_555 1_555 1_555 1_555 2.6 no
C2B C3B C4B C5B 1_555 1_555 1_555 1_555 -0.7(8) no
C2B C3B C4B HC4B 1_555 1_555 1_555 1_555 179.3 no
HC3B C3B C4B C5B 1_555 1_555 1_555 1_555 179.3 no
HC3B C3B C4B HC4B 1_555 1_555 1_555 1_555 -0.7 no
C3B C4B C5B C6B 1_555 1_555 1_555 1_555 -0.7(7) no
C3B C4B C5B HC5B 1_555 1_555 1_555 1_555 179.3 no
HC4B C4B C5B C6B 1_555 1_555 1_555 1_555 179.3 no
HC4B C4B C5B HC5B 1_555 1_555 1_555 1_555 -0.7 no
C4B C5B C6B C1B 1_555 1_555 1_555 1_555 0.2(6) no
C4B C5B C6B HC6B 1_555 1_555 1_555 1_555 -179.8 no
HC5B C5B C6B C1B 1_555 1_555 1_555 1_555 -179.8 no
HC5B C5B C6B HC6B 1_555 1_555 1_555 1_555 0.2 no
P1B C7B C8B C9B 1_555 1_555 1_555 1_555 175.9(3) no
P1B C7B C8B HC8B 1_555 1_555 1_555 1_555 -4.1 no
C12B C7B C8B C9B 1_555 1_555 1_555 1_555 -0.4(6) no
C12B C7B C8B HC8B 1_555 1_555 1_555 1_555 179.6 no
P1B C7B C12B C11B 1_555 1_555 1_555 1_555 -175.0(3) no
P1B C7B C12B HC12B 1_555 1_555 1_555 1_555 5.0 no
C8B C7B C12B C11B 1_555 1_555 1_555 1_555 1.3(6) no
C8B C7B C12B HC12B 1_555 1_555 1_555 1_555 -178.7 no
C7B C8B C9B C10B 1_555 1_555 1_555 1_555 -0.6(6) no
C7B C8B C9B HC9B 1_555 1_555 1_555 1_555 179.4 no
HC8B C8B C9B C10B 1_555 1_555 1_555 1_555 179.4 no
HC8B C8B C9B HC9B 1_555 1_555 1_555 1_555 -0.6 no
C8B C9B C10B C11B 1_555 1_555 1_555 1_555 0.7(6) no
C8B C9B C10B HC10B 1_555 1_555 1_555 1_555 -179.3 no
HC9B C9B C10B C11B 1_555 1_555 1_555 1_555 -179.3 no
HC9B C9B C10B HC10B 1_555 1_555 1_555 1_555 0.7 no
C9B C10B C11B C12B 1_555 1_555 1_555 1_555 0.2(6) no
C9B C10B C11B HC11B 1_555 1_555 1_555 1_555 -179.8 no
HC10B C10B C11B C12B 1_555 1_555 1_555 1_555 -179.8 no
HC10B C10B C11B HC11B 1_555 1_555 1_555 1_555 0.2 no
C10B C11B C12B C7B 1_555 1_555 1_555 1_555 -1.2(6) no
C10B C11B C12B HC12B 1_555 1_555 1_555 1_555 178.8 no
HC11B C11B C12B C7B 1_555 1_555 1_555 1_555 178.8 no
HC11B C11B C12B HC12B 1_555 1_555 1_555 1_555 -1.2 no
P1B C13B C14B C15B 1_555 1_555 1_555 1_555 177.7(3) no
P1B C13B C14B HC14B 1_555 1_555 1_555 1_555 -2.3 no
C18B C13B C14B C15B 1_555 1_555 1_555 1_555 0.9(6) no
C18B C13B C14B HC14B 1_555 1_555 1_555 1_555 -179.1 no
P1B C13B C18B C17B 1_555 1_555 1_555 1_555 -177.8(3) no
P1B C13B C18B HC18B 1_555 1_555 1_555 1_555 2.2 no
C14B C13B C18B C17B 1_555 1_555 1_555 1_555 -0.8(6) no
C14B C13B C18B HC18B 1_555 1_555 1_555 1_555 179.2 no
C13B C14B C15B C16B 1_555 1_555 1_555 1_555 -0.3(7) no
C13B C14B C15B HC15B 1_555 1_555 1_555 1_555 179.7 no
HC14B C14B C15B C16B 1_555 1_555 1_555 1_555 179.7 no
HC14B C14B C15B HC15B 1_555 1_555 1_555 1_555 -0.3 no
C14B C15B C16B C17B 1_555 1_555 1_555 1_555 -0.3(7) no
C14B C15B C16B HC16B 1_555 1_555 1_555 1_555 179.7 no
HC15B C15B C16B C17B 1_555 1_555 1_555 1_555 179.7 no
HC15B C15B C16B HC16B 1_555 1_555 1_555 1_555 -0.3 no
C15B C16B C17B C18B 1_555 1_555 1_555 1_555 0.4(7) no
C15B C16B C17B HC17B 1_555 1_555 1_555 1_555 -179.6 no
HC16B C16B C17B C18B 1_555 1_555 1_555 1_555 -179.6 no
HC16B C16B C17B HC17B 1_555 1_555 1_555 1_555 0.4 no
C16B C17B C18B C13B 1_555 1_555 1_555 1_555 0.2(6) no
C16B C17B C18B HC18B 1_555 1_555 1_555 1_555 -179.8 no
HC17B C17B C18B C13B 1_555 1_555 1_555 1_555 -179.8 no
HC17B C17B C18B HC18B 1_555 1_555 1_555 1_555 0.2 no
P1B C19B C20B C21B 1_555 1_555 1_555 1_555 179.2(3) no
P1B C19B C20B HC20B 1_555 1_555 1_555 1_555 -0.8 no
C24B C19B C20B C21B 1_555 1_555 1_555 1_555 -0.7(6) no
C24B C19B C20B HC20B 1_555 1_555 1_555 1_555 179.3 no
P1B C19B C24B C23B 1_555 1_555 1_555 1_555 -178.9(3) no
P1B C19B C24B HC24B 1_555 1_555 1_555 1_555 1.1 no
C20B C19B C24B C23B 1_555 1_555 1_555 1_555 0.9(6) no
C20B C19B C24B HC24B 1_555 1_555 1_555 1_555 -179.1 no
C19B C20B C21B C22B 1_555 1_555 1_555 1_555 -0.4(6) no
C19B C20B C21B HC21B 1_555 1_555 1_555 1_555 179.6 no
HC20B C20B C21B C22B 1_555 1_555 1_555 1_555 179.6 no
HC20B C20B C21B HC21B 1_555 1_555 1_555 1_555 -0.4 no
C20B C21B C22B C23B 1_555 1_555 1_555 1_555 1.2(7) no
C20B C21B C22B HC22B 1_555 1_555 1_555 1_555 -178.8 no
HC21B C21B C22B C23B 1_555 1_555 1_555 1_555 -178.8 no
HC21B C21B C22B HC22B 1_555 1_555 1_555 1_555 1.2 no
C21B C22B C23B C24B 1_555 1_555 1_555 1_555 -1.0(7) no
C21B C22B C23B HC23B 1_555 1_555 1_555 1_555 179.0 no
HC22B C22B C23B C24B 1_555 1_555 1_555 1_555 179.0 no
HC22B C22B C23B HC23B 1_555 1_555 1_555 1_555 -1.0 no
C22B C23B C24B C19B 1_555 1_555 1_555 1_555 -0.1(7) no
C22B C23B C24B HC24B 1_555 1_555 1_555 1_555 179.9 no
HC23B C23B C24B C19B 1_555 1_555 1_555 1_555 179.9 no
HC23B C23B C24B HC24B 1_555 1_555 1_555 1_555 -0.1 no
H1O4C O4C C2C O3C 1_555 1_555 1_555 1_555 2.2 no
H1O4C O4C C2C C1C 1_555 1_555 1_555 1_555 -177.3 no
O1C C1C C2C O3C 1_555 1_555 1_555 1_555 -71.5(5) no
O1C C1C C2C O4C 1_555 1_555 1_555 1_555 108.0(4) no
O2C C1C C2C O3C 1_555 1_555 1_555 1_555 106.9(5) no
O2C C1C C2C O4C 1_555 1_555 1_555 1_555 -73.6(5) no
H1O4D O4D C2D O3D 1_555 1_555 1_555 1_555 -2.6 no
H1O4D O4D C2D C1D 1_555 1_555 1_555 1_555 175.1 no
O1D C1D C2D O3D 1_555 1_555 1_555 1_555 -82.3(6) no
O1D C1D C2D O4D 1_555 1_555 1_555 1_555 99.8(5) no
O2D C1D C2D O3D 1_555 1_555 1_555 1_555 95.8(5) no
O2D C1D C2D O4D 1_555 1_555 1_555 1_555 -82.0(5) no
